data_9004161
loop_
_publ_author_name
'Szymanski, J. T.'
'Owens, D. R.'
'Roberts, A. C.'
'Ansell, H. G.'
'Chao, G. Y.'

_publ_section_title
;
 A mineralogical study and crystal-structure determination of
 nonmetamict ekanite, ThCa2Si8O20
 Note: Changed O2-x coordinate to match reported bond lengths
;
_journal_name_full 'The Canadian Mineralogist'
_journal_page_first 65
_journal_page_last 75
_journal_volume 20
_journal_year 1982
_chemical_formula_sum 'Ca1.92 Fe0.06 Mn0.02 O20 Si8 Th0.95 U0.05'
_chemical_name_mineral Ekanite
_space_group_IT_number 97
_symmetry_space_group_name_Hall 'I 4 2'
_symmetry_space_group_name_H-M 'I 4 2 2'
_cell_angle_alpha 90
_cell_angle_beta 90
_cell_angle_gamma 90
_cell_length_a 7.483
_cell_length_b 7.483
_cell_length_c 14.893
_cell_formula_units_Z 2
_cell_volume 833.938
_database_code_amcsd 0005184
_exptl_crystal_density_diffrn 3.419
_cod_original_formula_sum '(Th.95 U.05) (Ca1.92 Fe.06 Mn.02) Si8 O20'
_cod_database_code 9004161

loop_
_space_group_symop_operation_xyz
x,y,z
1/2+x,1/2+y,1/2+z
y,x,-z
1/2+y,1/2+x,1/2-z
-y,x,z
1/2-y,1/2+x,1/2+z
-x,y,-z
1/2-x,1/2+y,1/2-z
-x,-y,z
1/2-x,1/2-y,1/2+z
-y,-x,-z
1/2-y,1/2-x,1/2-z
y,-x,z
1/2+y,1/2-x,1/2+z
x,-y,-z
1/2+x,1/2-y,1/2-z

loop_
_atom_site_aniso_label
_atom_site_aniso_U_11
_atom_site_aniso_U_22
_atom_site_aniso_U_33
_atom_site_aniso_U_12
_atom_site_aniso_U_13
_atom_site_aniso_U_23
Th 0.01030 0.01030 0.01430 0.00000 0.00000 0.00000
U 0.01030 0.01030 0.01430 0.00000 0.00000 0.00000
Ca 0.01580 0.02930 0.02670 0.00000 0.00000 0.00000
Fe 0.01580 0.02930 0.02670 0.00000 0.00000 0.00000
Mn 0.01580 0.02930 0.02670 0.00000 0.00000 0.00000
Si 0.01600 0.01470 0.02200 -0.00050 -0.00070 -0.00150
O1 0.02620 0.01260 0.05230 0.00250 -0.00130 0.00280
O2 0.06060 0.06060 0.02070 0.01270 0.00690 0.00690
O3 0.02300 0.02790 0.02910 -0.00250 -0.00700 -0.00810

loop_
_atom_site_label
_atom_site_fract_x
_atom_site_fract_y
_atom_site_fract_z
_atom_site_occupancy
Th 0.00000 0.00000 0.00000 0.95000
U 0.00000 0.00000 0.00000 0.05000
Ca 0.50000 0.00000 0.00000 0.96000
Fe 0.50000 0.00000 0.00000 0.03000
Mn 0.50000 0.00000 0.00000 0.01000
Si 0.33350 0.25400 0.14790 1.00000
O1 0.25440 0.45210 0.12510 1.00000
O2 0.21240 0.71240 0.25000 1.00000
O3 0.25530 0.10750 0.08180 1.00000

loop_
_cod_related_entry_id
_cod_related_entry_database
_cod_related_entry_code
1 AMCSD 0005184
